data_4060101
_journal_name_full Organometallics
_journal_paper_doi 10.1021/om0491950
_journal_year 2005
_chemical_formula_sum 'C35 H59 Ag2 F12 N O P2 Ru2 S6'
_chemical_formula_weight 1410.01
_space_group_IT_number 9
_symmetry_cell_setting monoclinic
_symmetry_space_group_name_Hall 'C -2yc'
_symmetry_space_group_name_H-M 'C 1 c 1'
_atom_sites_solution_hydrogens geom
_atom_sites_solution_primary direct
_atom_sites_solution_secondary difmap
_cell_angle_alpha 90.00
_cell_angle_beta 108.202(2)
_cell_angle_gamma 90.00
_cell_formula_units_Z 4
_cell_length_a 21.4107(16)
_cell_length_b 13.9823(11)
_cell_length_c 17.6141(14)
_cell_measurement_reflns_used 4730
_cell_measurement_temperature 223(2)
_cell_measurement_theta_max 23.5
_cell_measurement_theta_min 2.3
_cell_volume 5009.3(7)
_computing_cell_refinement 'Bruker AXS, SAINT'
_computing_data_collection 'Bruker AXS, SMART'
_computing_data_reduction 'Bruker AXS, SAINT'
_computing_molecular_graphics 'Bruker AXS, SHELXTL'
_computing_publication_material 'Bruker AXS, SHELXTL'
_computing_structure_refinement 'SHELXL-97 (Sheldrick, 1997)'
_computing_structure_solution 'SHELXS-97 (Sheldrick, 1990)'
_diffrn_ambient_temperature 223(2)
_diffrn_detector_area_resol_mean ?
_diffrn_measurement_device_type ?
_diffrn_measurement_method '\w scans'
_diffrn_radiation_monochromator graphite
_diffrn_radiation_source 'fine-focus sealed tube'
_diffrn_radiation_type MoK\a
_diffrn_radiation_wavelength 0.71073
_diffrn_reflns_av_R_equivalents 0.0268
_diffrn_reflns_av_sigmaI/netI 0.0721
_diffrn_reflns_limit_h_max 28
_diffrn_reflns_limit_h_min -24
_diffrn_reflns_limit_k_max 18
_diffrn_reflns_limit_k_min -18
_diffrn_reflns_limit_l_max 13
_diffrn_reflns_limit_l_min -23
_diffrn_reflns_number 15747
_diffrn_reflns_theta_max 28.68
_diffrn_reflns_theta_min 1.77
_diffrn_standards_decay_% ?
_diffrn_standards_interval_count ?
_diffrn_standards_interval_time ?
_diffrn_standards_number ?
_exptl_absorpt_coefficient_mu 1.750
_exptl_absorpt_correction_T_max 0.8237
_exptl_absorpt_correction_T_min 0.6805
_exptl_absorpt_correction_type 'sadabs (Sheldrick, 1996)'
_exptl_absorpt_process_details ?
_exptl_crystal_colour orange
_exptl_crystal_density_diffrn 1.870
_exptl_crystal_density_meas ?
_exptl_crystal_density_method .
_exptl_crystal_description 'rectangular block'
_exptl_crystal_F_000 2800
_exptl_crystal_size_max 0.28
_exptl_crystal_size_mid 0.16
_exptl_crystal_size_min 0.14
_refine_ls_abs_structure_details 'Flack H D (1983), Acta Cryst. A39, 876-881'
_refine_ls_abs_structure_Flack -0.02(3)
_refine_ls_extinction_coef ?
_refine_ls_extinction_method none
_refine_ls_goodness_of_fit_ref 1.002
_refine_ls_hydrogen_treatment mixed
_refine_ls_matrix_type full
_refine_ls_number_parameters 501
_refine_ls_number_reflns 7812
_refine_ls_number_restraints 215
_refine_ls_restrained_S_all 1.038
_refine_ls_R_factor_all 0.0523
_refine_ls_R_factor_gt 0.0395
_refine_ls_shift/su_max 0.001
_refine_ls_shift/su_mean 0.000
_refine_ls_structure_factor_coef Fsqd
_refine_ls_weighting_details 'calc w=1/[\s^2^(Fo^2^)+(0.0300P)^2^+0.0000P] where P=(Fo^2^+2Fc^2^)/3'
_refine_ls_weighting_scheme calc
_refine_ls_wR_factor_gt 0.0790
_refine_ls_wR_factor_ref 0.0807
_reflns_number_gt 5788
_reflns_number_total 7812
_reflns_threshold_expression >2sigma(I)
_cod_original_sg_symbol_H-M 'C c'
_cod_database_code 4060101

loop_
_symmetry_equiv_pos_as_xyz
'x, y, z'
'x, -y, z+1/2'
'x+1/2, y+1/2, z'
'x+1/2, -y+1/2, z+1/2'

loop_
_atom_site_label
_atom_site_type_symbol
_atom_site_fract_x
_atom_site_fract_y
_atom_site_fract_z
_atom_site_U_iso_or_equiv
_atom_site_adp_type
_atom_site_occupancy
_atom_site_symmetry_multiplicity
_atom_site_calc_flag
_atom_site_refinement_flags
_atom_site_disorder_assembly
_atom_site_disorder_group
Ag1 Ag 0.59889(3) 0.26559(4) 0.50698(4) 0.04818(18) Uani 1 1 d . . .
Ag2 Ag 0.55393(3) 0.37433(5) 0.62085(4) 0.04823(17) Uani 1 1 d . . .
Ru1 Ru 0.47387(3) 0.45139(4) 0.38460(3) 0.03360(15) Uani 1 1 d . . .
Ru2 Ru 0.57935(3) 0.08899(4) 0.68993(3) 0.03402(15) Uani 1 1 d . . .
S1 S 0.58002(9) 0.38520(15) 0.40597(13) 0.0418(5) Uani 1 1 d . . .
S2 S 0.49448(10) 0.48573(15) 0.52256(12) 0.0416(5) Uani 1 1 d . . .
S3 S 0.52353(10) 0.59798(15) 0.37913(13) 0.0421(5) Uani 1 1 d . . .
S4 S 0.59409(10) 0.11171(15) 0.56358(12) 0.0421(5) Uani 1 1 d . . .
S5 S 0.59356(10) 0.25427(14) 0.72121(13) 0.0418(5) Uani 1 1 d . . .
S6 S 0.69379(10) 0.07882(15) 0.73922(13) 0.0437(5) Uani 1 1 d . . .
C1 C 0.6351(4) 0.4866(7) 0.4445(6) 0.057(2) Uani 1 1 d . . .
H1A H 0.6373 0.4994 0.5000 0.068 Uiso 1 1 calc R . .
H1B H 0.6795 0.4707 0.4438 0.068 Uiso 1 1 calc R . .
C2 C 0.6113(4) 0.5739(6) 0.3950(6) 0.052(2) Uani 1 1 d . . .
H2A H 0.6184 0.5658 0.3431 0.062 Uiso 1 1 calc R . .
H2B H 0.6372 0.6291 0.4216 0.062 Uiso 1 1 calc R . .
C3 C 0.5426(4) 0.5967(6) 0.5429(5) 0.047(2) Uani 1 1 d . . .
H3A H 0.5340 0.6309 0.5872 0.056 Uiso 1 1 calc R . .
H3B H 0.5895 0.5814 0.5588 0.056 Uiso 1 1 calc R . .
C4 C 0.5247(4) 0.6594(6) 0.4700(5) 0.051(2) Uani 1 1 d . . .
H4A H 0.5562 0.7122 0.4791 0.061 Uiso 1 1 calc R . .
H4B H 0.4811 0.6870 0.4627 0.061 Uiso 1 1 calc R . .
C5 C 0.6748(4) 0.0578(6) 0.5779(5) 0.051(2) Uani 1 1 d . . .
H5A H 0.6711 -0.0119 0.5804 0.061 Uiso 1 1 calc R . .
H5B H 0.6895 0.0732 0.5319 0.061 Uiso 1 1 calc R . .
C6 C 0.7248(4) 0.0926(7) 0.6525(6) 0.057(2) Uani 1 1 d . . .
H6A H 0.7346 0.1601 0.6463 0.069 Uiso 1 1 calc R . .
H6B H 0.7656 0.0560 0.6620 0.069 Uiso 1 1 calc R . .
C7 C 0.6825(4) 0.2759(6) 0.7450(7) 0.061(3) Uani 1 1 d . . .
H7A H 0.6936 0.2851 0.6956 0.074 Uiso 1 1 calc R . .
H7B H 0.6949 0.3339 0.7775 0.074 Uiso 1 1 calc R . .
C8 C 0.7196(4) 0.1908(7) 0.7905(6) 0.064(3) Uani 1 1 d . . .
H8A H 0.7130 0.1879 0.8430 0.077 Uiso 1 1 calc R . .
H8B H 0.7667 0.1996 0.7989 0.077 Uiso 1 1 calc R . .
C9 C 0.4351(4) 0.3786(7) 0.2677(5) 0.050(2) Uani 1 1 d . . .
C10 C 0.4074(4) 0.4713(7) 0.2597(5) 0.049(2) Uani 1 1 d . . .
C11 C 0.3745(4) 0.5027(6) 0.3158(5) 0.045(2) Uani 1 1 d . . .
C12 C 0.3671(4) 0.4390(7) 0.3745(5) 0.044(2) Uani 1 1 d . . .
C13 C 0.3957(4) 0.3462(6) 0.3818(5) 0.046(2) Uani 1 1 d . . .
C14 C 0.4285(4) 0.3164(6) 0.3277(6) 0.050(2) Uani 1 1 d . . .
C15 C 0.4691(5) 0.3453(9) 0.2090(6) 0.079(3) Uani 1 1 d . . .
H15A H 0.5119 0.3755 0.2215 0.119 Uiso 1 1 calc R . .
H15B H 0.4428 0.3626 0.1552 0.119 Uiso 1 1 calc R . .
H15C H 0.4745 0.2764 0.2126 0.119 Uiso 1 1 calc R . .
C16 C 0.4116(5) 0.5359(8) 0.1938(6) 0.070(3) Uani 1 1 d . . .
H16A H 0.3692 0.5657 0.1691 0.105 Uiso 1 1 calc R . .
H16B H 0.4239 0.4989 0.1541 0.105 Uiso 1 1 calc R . .
H16C H 0.4443 0.5849 0.2155 0.105 Uiso 1 1 calc R . .
C17 C 0.3440(5) 0.6011(6) 0.3055(7) 0.062(3) Uani 1 1 d . . .
H17A H 0.3782 0.6487 0.3254 0.092 Uiso 1 1 calc R . .
H17B H 0.3128 0.6052 0.3352 0.092 Uiso 1 1 calc R . .
H17C H 0.3214 0.6127 0.2493 0.092 Uiso 1 1 calc R . .
C18 C 0.3323(4) 0.4744(8) 0.4297(6) 0.065(3) Uani 1 1 d . . .
H18A H 0.3352 0.5436 0.4328 0.097 Uiso 1 1 calc R . .
H18B H 0.3524 0.4474 0.4825 0.097 Uiso 1 1 calc R . .
H18C H 0.2865 0.4554 0.4100 0.097 Uiso 1 1 calc R . .
C19 C 0.3920(5) 0.2788(8) 0.4463(7) 0.083(4) Uani 1 1 d . . .
H19A H 0.4324 0.2423 0.4648 0.124 Uiso 1 1 calc R . .
H19B H 0.3552 0.2355 0.4253 0.124 Uiso 1 1 calc R . .
H19C H 0.3859 0.3149 0.4905 0.124 Uiso 1 1 calc R . .
C20 C 0.4562(5) 0.2156(7) 0.3313(8) 0.094(4) Uani 1 1 d . . .
H20A H 0.5023 0.2189 0.3348 0.141 Uiso 1 1 calc R . .
H20B H 0.4321 0.1809 0.2834 0.141 Uiso 1 1 calc R . .
H20C H 0.4518 0.1827 0.3778 0.141 Uiso 1 1 calc R . .
C21 C 0.5233(5) 0.0700(7) 0.7779(6) 0.052(2) Uani 1 1 d . . .
C22 C 0.4791(4) 0.0922(6) 0.7026(7) 0.057(3) Uani 1 1 d . . .
C23 C 0.4757(4) 0.0327(6) 0.6353(5) 0.049(2) Uani 1 1 d . . .
C24 C 0.5225(4) -0.0455(6) 0.6452(6) 0.048(2) Uani 1 1 d . . .
C25 C 0.5677(4) -0.0625(6) 0.7221(6) 0.044(2) Uani 1 1 d . . .
C26 C 0.5684(4) -0.0044(6) 0.7879(5) 0.047(2) Uani 1 1 d . . .
C27 C 0.5222(6) 0.1305(8) 0.8492(7) 0.088(4) Uani 1 1 d . . .
H27A H 0.5597 0.1734 0.8634 0.132 Uiso 1 1 calc R . .
H27B H 0.5244 0.0891 0.8941 0.132 Uiso 1 1 calc R . .
H27C H 0.4819 0.1676 0.8355 0.132 Uiso 1 1 calc R . .
C28 C 0.4330(5) 0.1757(8) 0.6914(9) 0.100(5) Uani 1 1 d . . .
H28A H 0.4102 0.1845 0.6349 0.150 Uiso 1 1 calc R . .
H28B H 0.4578 0.2329 0.7129 0.150 Uiso 1 1 calc R . .
H28C H 0.4012 0.1635 0.7192 0.150 Uiso 1 1 calc R . .
C29 C 0.4270(5) 0.0502(8) 0.5536(7) 0.084(4) Uani 1 1 d . . .
H29A H 0.4489 0.0824 0.5202 0.126 Uiso 1 1 calc R . .
H29B H 0.3914 0.0900 0.5587 0.126 Uiso 1 1 calc R . .
H29C H 0.4095 -0.0104 0.5295 0.126 Uiso 1 1 calc R . .
C30 C 0.5198(6) -0.1071(7) 0.5769(6) 0.076(3) Uani 1 1 d . . .
H30A H 0.5479 -0.1623 0.5953 0.114 Uiso 1 1 calc R . .
H30B H 0.5348 -0.0716 0.5386 0.114 Uiso 1 1 calc R . .
H30C H 0.4749 -0.1281 0.5517 0.114 Uiso 1 1 calc R . .
C31 C 0.6122(5) -0.1470(7) 0.7328(8) 0.078(3) Uani 1 1 d . . .
H31A H 0.5877 -0.2013 0.7041 0.117 Uiso 1 1 calc R . .
H31B H 0.6298 -0.1624 0.7892 0.117 Uiso 1 1 calc R . .
H31C H 0.6480 -0.1323 0.7120 0.117 Uiso 1 1 calc R . .
C32 C 0.6167(5) -0.0246(8) 0.8687(7) 0.084(4) Uani 1 1 d . . .
H32A H 0.5982 -0.0715 0.8963 0.126 Uiso 1 1 calc R . .
H32B H 0.6259 0.0340 0.8997 0.126 Uiso 1 1 calc R . .
H32C H 0.6571 -0.0493 0.8624 0.126 Uiso 1 1 calc R . .
P1 P 0.23097(12) 0.26982(18) 0.56415(16) 0.0553(7) Uani 1 1 d D . .
F1 F 0.1714(5) 0.3054(7) 0.4985(6) 0.250(8) Uani 1 1 d D . .
F2 F 0.2694(5) 0.3580(6) 0.5558(6) 0.205(5) Uani 1 1 d D . .
F3 F 0.2890(4) 0.2341(7) 0.6303(7) 0.250(8) Uani 1 1 d D . .
F4 F 0.1925(4) 0.1819(5) 0.5730(5) 0.163(4) Uani 1 1 d D . .
F5 F 0.2086(5) 0.3260(6) 0.6251(5) 0.191(5) Uani 1 1 d D . .
F6 F 0.2523(6) 0.2163(7) 0.5025(7) 0.249(7) Uani 1 1 d D . .
P2 P 0.31018(14) 0.7589(2) 0.5207(2) 0.0744(9) Uani 1 1 d D . .
F7 F 0.2965(4) 0.8607(5) 0.4808(5) 0.129(3) Uiso 1 1 d D . .
F8 F 0.2616(4) 0.7157(6) 0.4444(5) 0.155(3) Uiso 1 1 d D . .
F9 F 0.3216(3) 0.6607(4) 0.5615(4) 0.117(2) Uiso 1 1 d D . .
F10 F 0.3604(4) 0.8059(5) 0.5940(4) 0.138(3) Uiso 1 1 d D . .
F11 F 0.2527(3) 0.7777(5) 0.5549(5) 0.139(3) Uiso 1 1 d D . .
F12 F 0.3674(4) 0.7411(7) 0.4875(6) 0.183(4) Uiso 1 1 d D . .
N1S N 0.6414(5) 0.5118(7) 0.7135(7) 0.096(3) Uiso 1 1 d . . .
C1S C 0.7186(6) 0.6420(9) 0.7915(8) 0.104(4) Uiso 1 1 d . . .
H1S1 H 0.7299 0.6864 0.7555 0.156 Uiso 1 1 calc R . .
H1S2 H 0.7582 0.6120 0.8257 0.156 Uiso 1 1 calc R . .
H1S3 H 0.6969 0.6763 0.8241 0.156 Uiso 1 1 calc R . .
C2S C 0.6738(6) 0.5678(8) 0.7443(7) 0.075(3) Uiso 1 1 d . . .
O1S O 0.3266(8) 0.9673(13) 0.7597(12) 0.250(8) Uiso 1 1 d . . .
H1S H 0.3504 0.9191 0.7696 0.375 Uiso 1 1 calc R . .
C3S C 0.2937(8) 0.9798(13) 0.6603(11) 0.153(6) Uiso 1 1 d . . .
H3S1 H 0.3167 0.9387 0.6335 0.229 Uiso 1 1 calc R . .
H3S2 H 0.2977 1.0459 0.6457 0.229 Uiso 1 1 calc R . .
H3S3 H 0.2476 0.9621 0.6444 0.229 Uiso 1 1 calc R . .

loop_
_atom_site_aniso_label
_atom_site_aniso_U_11
_atom_site_aniso_U_22
_atom_site_aniso_U_33
_atom_site_aniso_U_23
_atom_site_aniso_U_13
_atom_site_aniso_U_12
Ag1 0.0545(4) 0.0459(4) 0.0458(4) 0.0075(3) 0.0181(3) 0.0051(3)
Ag2 0.0571(4) 0.0456(4) 0.0422(4) 0.0064(3) 0.0158(3) 0.0077(3)
Ru1 0.0315(3) 0.0361(3) 0.0318(3) 0.0038(3) 0.0079(3) -0.0026(3)
Ru2 0.0383(3) 0.0322(3) 0.0311(3) 0.0016(3) 0.0102(3) 0.0007(3)
S1 0.0351(11) 0.0433(12) 0.0461(13) 0.0067(10) 0.0116(10) 0.0003(9)
S2 0.0432(12) 0.0459(12) 0.0356(11) 0.0037(10) 0.0121(10) -0.0035(10)
S3 0.0467(12) 0.0392(12) 0.0399(12) 0.0066(10) 0.0126(10) -0.0065(9)
S4 0.0475(12) 0.0453(12) 0.0341(11) 0.0021(10) 0.0136(10) -0.0001(10)
S5 0.0464(12) 0.0353(11) 0.0404(11) -0.0015(9) 0.0087(10) 0.0010(9)
S6 0.0412(12) 0.0458(13) 0.0412(12) 0.0087(10) 0.0085(10) 0.0066(10)
C1 0.036(5) 0.068(6) 0.062(6) -0.008(5) 0.009(5) -0.005(4)
C2 0.044(5) 0.051(5) 0.064(6) -0.009(5) 0.021(5) -0.018(4)
C3 0.056(5) 0.045(5) 0.039(5) -0.012(4) 0.016(4) -0.012(4)
C4 0.061(6) 0.033(5) 0.062(6) 0.001(4) 0.026(5) 0.003(4)
C5 0.060(6) 0.053(6) 0.048(5) 0.005(4) 0.030(5) 0.018(4)
C6 0.050(6) 0.071(6) 0.054(6) 0.007(5) 0.020(5) 0.000(5)
C7 0.047(5) 0.041(5) 0.081(7) -0.004(5) 0.000(5) -0.004(4)
C8 0.053(6) 0.065(6) 0.056(6) -0.012(5) -0.008(5) -0.002(5)
C9 0.035(5) 0.067(6) 0.046(5) -0.013(5) 0.009(4) -0.008(4)
C10 0.036(5) 0.065(6) 0.040(5) 0.007(5) 0.004(4) -0.003(4)
C11 0.045(5) 0.048(5) 0.036(5) 0.002(4) 0.003(4) -0.011(4)
C12 0.033(4) 0.063(6) 0.027(4) 0.001(4) -0.003(4) -0.009(4)
C13 0.030(4) 0.057(6) 0.044(5) 0.006(4) 0.003(4) -0.015(4)
C14 0.036(5) 0.042(5) 0.062(6) -0.010(5) 0.002(5) -0.003(4)
C15 0.066(7) 0.117(10) 0.057(7) -0.019(7) 0.021(6) 0.002(6)
C16 0.067(6) 0.092(8) 0.041(6) 0.021(6) 0.001(5) -0.023(6)
C17 0.061(6) 0.051(6) 0.075(7) -0.001(5) 0.024(6) 0.003(5)
C18 0.026(5) 0.117(9) 0.058(6) -0.004(6) 0.023(5) -0.013(5)
C19 0.055(6) 0.085(8) 0.103(10) 0.044(7) 0.016(6) -0.012(6)
C20 0.083(8) 0.044(6) 0.150(13) -0.023(7) 0.032(9) 0.003(6)
C21 0.061(6) 0.059(6) 0.045(6) -0.003(5) 0.028(5) -0.012(5)
C22 0.044(5) 0.046(5) 0.089(8) 0.003(5) 0.034(6) 0.001(4)
C23 0.046(5) 0.055(6) 0.041(5) 0.006(5) 0.007(4) -0.016(5)
C24 0.059(6) 0.042(5) 0.050(6) -0.007(4) 0.027(5) -0.021(4)
C25 0.041(5) 0.034(5) 0.065(6) 0.008(4) 0.026(5) 0.001(4)
C26 0.052(5) 0.046(5) 0.040(5) 0.009(4) 0.012(4) -0.001(4)
C27 0.118(10) 0.081(8) 0.094(9) -0.031(7) 0.076(8) -0.018(7)
C28 0.062(7) 0.078(8) 0.165(14) 0.023(9) 0.044(8) 0.034(6)
C29 0.074(7) 0.075(7) 0.082(9) 0.018(7) -0.006(6) -0.026(6)
C30 0.100(8) 0.063(7) 0.069(7) -0.018(6) 0.033(7) -0.028(6)
C31 0.073(7) 0.056(6) 0.116(10) 0.028(7) 0.046(7) 0.022(5)
C32 0.098(9) 0.096(9) 0.065(8) 0.024(7) 0.033(7) -0.010(7)
P1 0.0452(14) 0.0586(16) 0.0643(17) -0.0080(14) 0.0203(13) -0.0063(12)
F1 0.242(13) 0.155(9) 0.215(13) 0.066(9) -0.129(11) -0.040(9)
F2 0.250(12) 0.214(11) 0.179(10) -0.057(9) 0.108(10) -0.170(10)
F3 0.132(8) 0.172(10) 0.320(17) -0.063(11) -0.109(10) 0.047(7)
F4 0.173(8) 0.122(7) 0.165(9) 0.045(7) 0.010(7) -0.078(6)
F5 0.302(13) 0.139(8) 0.171(10) 0.014(7) 0.130(10) 0.098(9)
F6 0.353(18) 0.208(12) 0.293(16) -0.092(12) 0.253(16) -0.023(12)
P2 0.0653(18) 0.0697(19) 0.087(2) 0.0078(17) 0.0227(17) -0.0017(14)
